data_1534971
loop_
_publ_author_name
'Soehnel, T.'
'Reichelt, W.'
'Oppermann, H.'
'Simon, A.'
'Mattausch, H.J.'

_publ_section_title
;
 Zum System Zn/Mo/O. I Phasenbestand und Eigenschaften der ternaeren
 Zinkmolybdate; Struktur von Zn3 Mo2 O9
;
_journal_name_full 'Zeitschrift fuer Anorganische und Allgemeine Chemie'
_journal_page_first 1274
_journal_page_last 1280
_journal_volume 622
_journal_year 1996
_chemical_formula_sum 'Mo2 O9 Zn3'
_chemical_name_systematic 'Zn3 (Mo2 O9)'
_space_group_IT_number 11
_symmetry_space_group_name_Hall '-P 2yb'
_symmetry_space_group_name_H-M 'P 1 21/m 1'
_cell_angle_alpha 90
_cell_angle_beta 117.397
_cell_angle_gamma 90
_cell_formula_units_Z 2
_cell_length_a 7.7573
_cell_length_b 7.1319
_cell_length_c 8.37
_cell_volume 411.127
_citation_journal_id_ASTM ZAACAB
_cod_data_source_file Soehnel_ZAACAB_1996_1789.cif
_cod_data_source_block Mo2O9Zn3
_cod_original_cell_volume 411.1267
_cod_database_code 1534971

loop_
_symmetry_equiv_pos_as_xyz
x,y,z
-x,y+1/2,-z
-x,-y,-z
x,-y-1/2,z

loop_
_atom_site_label
_atom_site_type_symbol
_atom_site_fract_x
_atom_site_fract_y
_atom_site_fract_z
_atom_site_occupancy
_atom_site_U_iso_or_equiv
O7 O-2 0.343 0.25 0.7399 1 0.0
Mo1 Mo+6 0.83372 0.25 0.28215 1 0.0
Zn1 Zn+2 0.10522 0.25 0.76419 1 0.0
O3 O-2 0.9022 0.25 0.5117 1 0.0
Zn2 Zn+2 0.35147 0.25 0.20509 1 0.0
O5 O-2 0.9272 0.0506 0.2227 1 0.0
O6 O-2 0.461 0.25 0.4673 1 0.0
Mo2 Mo+6 0.54428 0.25 0.69941 1 0.0
O1 O-2 0.0962 0.25 0.9936 1 0.0
O4 O-2 0.5807 0.25 0.1624 1 0.0
O2 O-2 0.6902 0.0505 0.798 1 0.0
Zn3 Zn+2 0 0 0 1 0.0
